data_7108792
loop_
_publ_author_name
'Ramananda Maity'
'Arnab Rit'
'Christian Schulte to Brinke'
'Constantin G. Daniliuc'
'F. Ekkehardt Hahn'

_publ_section_title
;
 Metal center dependent coordination modes of a tricarbene ligand
;
_journal_name_full Chem.Commun.
_journal_page_first 1011
_journal_paper_doi 10.1039/c2cc37446c
_journal_volume 49
_journal_year 2012
_chemical_formula_sum 'C57 H76 F18 N13 O P3 Pd3'
_chemical_formula_weight 1713.42
_chemical_name_systematic
;
?
;
_space_group_IT_number 55
_symmetry_cell_setting orthorhombic
_symmetry_space_group_name_Hall '-P 2 2ab'
_symmetry_space_group_name_H-M 'P b a m'
_atom_sites_solution_hydrogens geom
_atom_sites_solution_primary direct
_atom_sites_solution_secondary difmap
_audit_creation_method SHELXL-97
_cell_angle_alpha 90.00
_cell_angle_beta 90.00
_cell_angle_gamma 90.00
_cell_formula_units_Z 4
_cell_length_a 23.388(3)
_cell_length_b 28.553(5)
_cell_length_c 10.7407(16)
_cell_measurement_temperature 153(2)
_cell_volume 7172.6(19)
_computing_structure_refinement 'SHELXL-97 (Sheldrick, 1997)'
_computing_structure_solution 'SHELXS-97 (Sheldrick, 1990)'
_diffrn_ambient_temperature 153(2)
_diffrn_measured_fraction_theta_full 0.992
_diffrn_measured_fraction_theta_max 0.992
_diffrn_measurement_device_type 'Bruker SMART APEX'
_diffrn_measurement_method '\w and \f scans'
_diffrn_radiation_monochromator graphite
_diffrn_radiation_source 'fine-focus sealed tube'
_diffrn_radiation_type MoK\a
_diffrn_radiation_wavelength 0.71073
_diffrn_reflns_av_R_equivalents 0.1187
_diffrn_reflns_av_sigmaI/netI 0.0787
_diffrn_reflns_limit_h_max 30
_diffrn_reflns_limit_h_min -30
_diffrn_reflns_limit_k_max 37
_diffrn_reflns_limit_k_min -37
_diffrn_reflns_limit_l_max 14
_diffrn_reflns_limit_l_min -14
_diffrn_reflns_number 70502
_diffrn_reflns_theta_full 27.92
_diffrn_reflns_theta_max 27.92
_diffrn_reflns_theta_min 1.43
_exptl_absorpt_coefficient_mu 0.905
_exptl_absorpt_correction_T_max 0.9910
_exptl_absorpt_correction_T_min 0.8397
_exptl_absorpt_correction_type multi-scan
_exptl_absorpt_process_details 'SADABS (Sheldrick, 2004)'
_exptl_crystal_colour colorless
_exptl_crystal_density_diffrn 1.587
_exptl_crystal_density_method 'not measured'
_exptl_crystal_description needle
_exptl_crystal_F_000 3448
_exptl_crystal_size_max 0.20
_exptl_crystal_size_mid 0.04
_exptl_crystal_size_min 0.01
_refine_diff_density_max 3.236
_refine_diff_density_min -1.358
_refine_diff_density_rms 0.163
_refine_ls_extinction_method none
_refine_ls_goodness_of_fit_ref 1.010
_refine_ls_hydrogen_treatment constr
_refine_ls_matrix_type full
_refine_ls_number_parameters 470
_refine_ls_number_reflns 8983
_refine_ls_number_restraints 78
_refine_ls_restrained_S_all 1.059
_refine_ls_R_factor_all 0.1088
_refine_ls_R_factor_gt 0.0642
_refine_ls_shift/su_max 0.001
_refine_ls_shift/su_mean 0.000
_refine_ls_structure_factor_coef Fsqd
_refine_ls_weighting_details 'calc w=1/[\s^2^(Fo^2^)+(0.1368P)^2^+0.0000P] where P=(Fo^2^+2Fc^2^)/3'
_refine_ls_weighting_scheme calc
_refine_ls_wR_factor_gt 0.1894
_refine_ls_wR_factor_ref 0.2193
_reflns_number_gt 5590
_reflns_number_total 8983
_reflns_threshold_expression >2sigma(I)
_cod_data_source_file c2cc37446c.txt
_cod_data_source_block sad
_cod_original_cell_volume 7172.6(18)
_cod_original_sg_symbol_H-M Pbam
_cod_database_code 7108792

loop_
_symmetry_equiv_pos_as_xyz
'x, y, z'
'-x, -y, z'
'-x+1/2, y+1/2, -z'
'x+1/2, -y+1/2, -z'
'-x, -y, -z'
'x, y, -z'
'x-1/2, -y-1/2, z'
'-x-1/2, y-1/2, z'

loop_
_atom_site_label
_atom_site_type_symbol
_atom_site_fract_x
_atom_site_fract_y
_atom_site_fract_z
_atom_site_U_iso_or_equiv
_atom_site_adp_type
_atom_site_occupancy
_atom_site_symmetry_multiplicity
_atom_site_calc_flag
_atom_site_refinement_flags
Pd1 Pd 0.35683(3) 0.17255(2) 0.5000 0.02716(19) Uani 1 2 d S
Pd2 Pd 0.57565(3) 0.34358(2) 0.5000 0.0293(2) Uani 1 2 d S
Pd3 Pd 0.65642(3) 0.11059(3) 0.5000 0.0310(2) Uani 1 2 d S
C101 C 0.3176(5) 0.2411(4) 0.5000 0.050(3) Uani 1 2 d S
H101 H 0.3362 0.2707 0.5000 0.060 Uiso 1 2 calc SR
C102 C 0.3045(3) 0.2202(3) 0.3866(7) 0.0445(18) Uani 1 1 d .
H10A H 0.2859 0.1906 0.3849 0.053 Uiso 1 1 calc R
H10B H 0.3141 0.2354 0.3108 0.053 Uiso 1 1 calc R
C201 C 0.6670(4) 0.3327(4) 0.5000 0.051(3) Uani 1 2 d S
H201 H 0.6873 0.3038 0.5000 0.061 Uiso 1 2 calc SR
C202 C 0.6526(3) 0.3531(3) 0.3858(8) 0.0461(19) Uani 1 1 d .
H20A H 0.6323 0.3819 0.3840 0.055 Uiso 1 1 calc R
H20B H 0.6631 0.3382 0.3101 0.055 Uiso 1 1 calc R
C301 C 0.6135(6) 0.0435(4) 0.5000 0.062(3) Uani 1 2 d S
H301 H 0.5739 0.0362 0.5000 0.074 Uiso 1 2 calc SR
C302 C 0.6409(4) 0.0485(3) 0.3859(8) 0.052(2) Uani 1 1 d .
H30A H 0.6805 0.0557 0.3830 0.062 Uiso 1 1 calc R
H30B H 0.6199 0.0447 0.3107 0.062 Uiso 1 1 calc R
C1 C 0.4862(3) 0.1713(2) 0.3271(6) 0.0274(13) Uani 1 1 d .
C2 C 0.4663(3) 0.2177(2) 0.3289(6) 0.0301(14) Uani 1 1 d .
H2 H 0.4265 0.2240 0.3299 0.036 Uiso 1 1 calc R
C3 C 0.5055(3) 0.2541(2) 0.3292(6) 0.0288(13) Uani 1 1 d .
C4 C 0.5645(3) 0.2447(2) 0.3271(6) 0.0301(14) Uani 1 1 d .
H4 H 0.5912 0.2698 0.3275 0.036 Uiso 1 1 calc R
C5 C 0.5834(3) 0.1986(2) 0.3243(6) 0.0288(13) Uani 1 1 d .
C6 C 0.5448(3) 0.1614(2) 0.3265(6) 0.0295(14) Uani 1 1 d .
H6 H 0.5581 0.1300 0.3276 0.035 Uiso 1 1 calc R
N11 N 0.4462(2) 0.13350(19) 0.3110(5) 0.0314(12) Uani 1 1 d .
C12 C 0.3920(3) 0.1317(2) 0.3606(6) 0.0298(14) Uani 1 1 d .
N13 N 0.3680(2) 0.09339(19) 0.3080(6) 0.0359(13) Uani 1 1 d .
C14 C 0.4052(3) 0.0713(3) 0.2264(8) 0.0442(18) Uani 1 1 d .
H14 H 0.3975 0.0443 0.1778 0.053 Uiso 1 1 calc R
C15 C 0.4551(3) 0.0960(3) 0.2295(8) 0.0445(18) Uani 1 1 d .
H15 H 0.4892 0.0891 0.1851 0.053 Uiso 1 1 calc R
C16 C 0.3086(3) 0.0780(3) 0.3276(8) 0.0430(18) Uani 1 1 d .
H16A H 0.2900 0.0989 0.3890 0.052 Uiso 1 1 calc R
H16B H 0.3086 0.0459 0.3625 0.052 Uiso 1 1 calc R
C17 C 0.2747(4) 0.0784(4) 0.2092(10) 0.081(3) Uani 1 1 d .
H17A H 0.2698 0.1107 0.1807 0.122 Uiso 1 1 calc R
H17B H 0.2371 0.0643 0.2241 0.122 Uiso 1 1 calc R
H17C H 0.2950 0.0603 0.1454 0.122 Uiso 1 1 calc R
N21 N 0.4865(2) 0.30180(18) 0.3157(5) 0.0307(12) Uani 1 1 d .
C22 C 0.5142(3) 0.3406(2) 0.3631(6) 0.0312(14) Uani 1 1 d .
N23 N 0.4881(2) 0.3776(2) 0.3068(6) 0.0355(13) Uani 1 1 d .
C24 C 0.4451(3) 0.3624(3) 0.2270(8) 0.0458(18) Uani 1 1 d .
H24 H 0.4211 0.3818 0.1778 0.055 Uiso 1 1 calc R
C25 C 0.4437(3) 0.3153(2) 0.2316(7) 0.0400(17) Uani 1 1 d .
H25 H 0.4187 0.2952 0.1869 0.048 Uiso 1 1 calc R
C26 C 0.5068(3) 0.4268(2) 0.3186(7) 0.0450(18) Uani 1 1 d .
H26A H 0.5313 0.4302 0.3933 0.054 Uiso 1 1 calc R
H26B H 0.4729 0.4472 0.3296 0.054 Uiso 1 1 calc R
C27 C 0.5400(4) 0.4426(3) 0.2044(8) 0.051(2) Uani 1 1 d .
H27A H 0.5716 0.4208 0.1890 0.076 Uiso 1 1 calc R
H27B H 0.5552 0.4741 0.2185 0.076 Uiso 1 1 calc R
H27C H 0.5145 0.4430 0.1320 0.076 Uiso 1 1 calc R
N31 N 0.6435(2) 0.19056(19) 0.3049(5) 0.0313(12) Uani 1 1 d .
C32 C 0.6767(3) 0.1562(2) 0.3580(6) 0.0311(14) Uani 1 1 d .
N33 N 0.7281(2) 0.1609(2) 0.3001(6) 0.0345(13) Uani 1 1 d .
C34 C 0.7274(3) 0.1962(3) 0.2144(7) 0.0397(17) Uani 1 1 d .
H34 H 0.7587 0.2059 0.1643 0.048 Uiso 1 1 calc R
C35 C 0.6741(3) 0.2152(2) 0.2131(6) 0.0348(15) Uani 1 1 d .
H35 H 0.6605 0.2398 0.1614 0.042 Uiso 1 1 calc R
C36 C 0.7773(3) 0.1290(3) 0.3206(7) 0.0465(19) Uani 1 1 d .
H36A H 0.7682 0.1071 0.3893 0.056 Uiso 1 1 calc R
H36B H 0.8112 0.1475 0.3455 0.056 Uiso 1 1 calc R
C37 C 0.7909(4) 0.1016(4) 0.2051(9) 0.072(3) Uani 1 1 d .
H37A H 0.7568 0.0843 0.1783 0.108 Uiso 1 1 calc R
H37B H 0.8219 0.0795 0.2226 0.108 Uiso 1 1 calc R
H37C H 0.8027 0.1231 0.1388 0.108 Uiso 1 1 calc R
P1 P 0.84251(16) 0.28738(14) 0.0000 0.0580(9) Uani 1 2 d S
F11 F 0.8456(7) 0.3412(6) 0.0000 0.194(7) Uani 1 2 d SU
F12 F 0.8355(6) 0.2357(5) 0.0000 0.185(6) Uani 1 2 d SU
F13 F 0.7879(4) 0.2937(4) 0.0925(11) 0.178(4) Uani 1 1 d U
F14 F 0.8855(5) 0.2861(5) 0.0985(11) 0.205(5) Uani 1 1 d U
P2 P 0.37592(15) -0.06228(13) 0.0000 0.0566(8) Uani 1 2 d S
F21 F 0.3352(4) -0.0331(3) -0.0988(9) 0.147(3) Uani 1 1 d U
F22 F 0.4097(5) -0.0849(4) -0.0973(10) 0.186(4) Uani 1 1 d U
F23 F 0.3312(8) -0.0988(7) 0.0000 0.204(7) Uani 1 2 d SU
F24 F 0.4138(8) -0.0197(7) 0.0000 0.220(8) Uani 1 2 d SU
P3 P 0.65394(16) 0.50792(13) 0.5000 0.0656(10) Uani 1 2 d S
F31 F 0.7163(4) 0.5290(3) 0.5000 0.105(3) Uani 1 2 d SU
F32 F 0.5913(4) 0.4871(4) 0.5000 0.125(4) Uani 1 2 d SU
F33 F 0.6306(4) 0.5583(4) 0.5000 0.121(4) Uani 1 2 d SU
F34 F 0.6816(7) 0.4575(5) 0.5000 0.172(6) Uani 1 2 d SU
F35 F 0.6536(4) 0.5060(4) 0.3567(9) 0.163(4) Uani 1 1 d U
N801 N 0.9061(5) 0.0516(4) 0.0000 0.059(3) Uani 1 2 d S
C802 C 0.8692(6) 0.0282(4) 0.0000 0.049(3) Uani 1 2 d S
C803 C 0.8208(7) -0.0022(6) 0.0000 0.102(6) Uani 1 2 d S
H80A H 0.8314 -0.0323 0.0374 0.153 Uiso 0.50 1 calc PR
H80B H 0.8080 -0.0073 -0.0858 0.153 Uiso 0.50 1 calc PR
H80C H 0.7898 0.0121 0.0484 0.153 Uiso 0.50 1 calc PR
O901 O 0.5942(4) 0.2752(3) 0.0000 0.065(2) Uani 1 2 d S
C902 C 0.5415(7) 0.2514(8) 0.0000 0.092(6) Uani 1 2 d S
H90A H 0.5195 0.2612 -0.0744 0.110 Uiso 0.50 1 calc PR
H90B H 0.5195 0.2612 0.0744 0.110 Uiso 0.50 1 calc PR
C903 C 0.5459(9) 0.2008(5) 0.0000 0.088(5) Uani 1 2 d S
H90C H 0.5367 0.1888 -0.0831 0.132 Uiso 0.50 1 calc PR
H90D H 0.5190 0.1878 0.0608 0.132 Uiso 0.50 1 calc PR
H90E H 0.5849 0.1916 0.0222 0.132 Uiso 0.50 1 calc PR
C904 C 0.5893(8) 0.3227(6) 0.0000 0.087(5) Uani 1 2 d S
H90F H 0.5683 0.3334 0.0749 0.105 Uiso 0.50 1 calc PR
H90G H 0.5683 0.3334 -0.0749 0.105 Uiso 0.50 1 calc PR
C905 C 0.6519(8) 0.3429(6) 0.0000 0.087(5) Uani 1 2 d S
H90H H 0.6611 0.3550 0.0830 0.130 Uiso 0.50 1 calc PR
H90I H 0.6547 0.3683 -0.0610 0.130 Uiso 0.50 1 calc PR
H90J H 0.6789 0.3180 -0.0220 0.130 Uiso 0.50 1 calc PR

loop_
_atom_site_aniso_label
_atom_site_aniso_U_11
_atom_site_aniso_U_22
_atom_site_aniso_U_33
_atom_site_aniso_U_23
_atom_site_aniso_U_13
_atom_site_aniso_U_12
Pd1 0.0225(3) 0.0281(4) 0.0309(4) 0.000 0.000 0.0001(3)
Pd2 0.0276(4) 0.0248(4) 0.0356(4) 0.000 0.000 -0.0006(3)
Pd3 0.0319(4) 0.0290(4) 0.0321(4) 0.000 0.000 0.0073(3)
C101 0.043(6) 0.042(6) 0.066(8) 0.000 0.000 0.018(5)
C102 0.041(4) 0.049(4) 0.043(4) 0.011(4) -0.004(3) 0.014(3)
C201 0.024(5) 0.055(7) 0.074(9) 0.000 0.000 0.001(5)
C202 0.036(4) 0.044(4) 0.058(5) 0.002(4) 0.014(4) 0.001(3)
C301 0.072(9) 0.038(7) 0.075(10) 0.000 0.000 0.003(6)
C302 0.074(6) 0.033(4) 0.047(5) -0.011(4) 0.001(4) -0.009(4)
C1 0.026(3) 0.028(3) 0.028(3) -0.002(3) 0.001(2) 0.000(2)
C2 0.024(3) 0.031(3) 0.035(4) -0.002(3) 0.001(3) 0.004(2)
C3 0.032(3) 0.028(3) 0.027(3) -0.001(3) -0.001(3) 0.005(3)
C4 0.031(3) 0.027(3) 0.033(3) -0.001(3) -0.004(3) -0.001(3)
C5 0.029(3) 0.030(3) 0.028(3) -0.001(3) -0.003(3) 0.001(2)
C6 0.032(3) 0.029(3) 0.027(3) 0.001(3) 0.000(3) 0.006(3)
N11 0.031(3) 0.029(3) 0.035(3) -0.004(2) 0.002(2) -0.001(2)
C12 0.025(3) 0.030(3) 0.034(4) 0.001(3) 0.001(3) -0.001(2)
N13 0.034(3) 0.029(3) 0.044(3) -0.007(3) -0.001(3) -0.005(2)
C14 0.044(4) 0.035(4) 0.054(5) -0.016(4) 0.006(4) -0.004(3)
C15 0.039(4) 0.042(4) 0.053(5) -0.021(4) 0.007(3) 0.001(3)
C16 0.032(4) 0.039(4) 0.058(5) -0.004(4) 0.004(3) -0.008(3)
C17 0.048(5) 0.130(10) 0.066(7) -0.018(7) -0.006(5) -0.027(6)
N21 0.028(3) 0.027(3) 0.037(3) 0.001(2) -0.002(2) 0.001(2)
C22 0.032(3) 0.029(3) 0.033(4) 0.002(3) 0.003(3) 0.005(3)
N23 0.039(3) 0.027(3) 0.040(3) 0.001(2) -0.001(3) 0.004(2)
C24 0.046(4) 0.042(4) 0.049(5) 0.007(4) -0.011(4) 0.011(3)
C25 0.036(4) 0.039(4) 0.045(4) -0.001(3) -0.017(3) 0.005(3)
C26 0.057(5) 0.030(4) 0.048(5) 0.004(3) 0.007(4) 0.008(3)
C27 0.065(5) 0.038(4) 0.049(5) 0.003(4) 0.002(4) -0.006(4)
N31 0.027(3) 0.029(3) 0.038(3) 0.003(2) 0.004(2) 0.002(2)
C32 0.028(3) 0.035(3) 0.030(3) -0.004(3) 0.000(3) 0.000(3)
N33 0.026(3) 0.042(3) 0.036(3) -0.003(3) 0.000(2) 0.005(2)
C34 0.030(3) 0.048(4) 0.041(4) 0.006(3) 0.006(3) -0.004(3)
C35 0.030(3) 0.037(4) 0.037(4) 0.004(3) 0.004(3) -0.005(3)
C36 0.033(4) 0.061(5) 0.045(4) -0.002(4) 0.001(3) 0.017(3)
C37 0.056(5) 0.087(7) 0.072(7) -0.029(6) -0.005(5) 0.032(5)
P1 0.073(2) 0.067(2) 0.0343(16) 0.000 0.000 -0.0230(18)
F11 0.180(10) 0.169(10) 0.235(11) 0.000 0.000 -0.016(8)
F12 0.155(9) 0.116(8) 0.284(11) 0.000 0.000 0.001(7)
F13 0.136(6) 0.200(8) 0.197(8) 0.038(7) 0.040(6) 0.041(6)
F14 0.195(8) 0.263(9) 0.156(7) 0.023(7) -0.091(6) -0.022(7)
P2 0.060(2) 0.060(2) 0.0491(19) 0.000 0.000 -0.0189(16)
F21 0.142(6) 0.158(7) 0.140(7) -0.002(5) -0.005(5) 0.056(5)
F22 0.200(8) 0.222(8) 0.136(7) -0.042(6) 0.064(6) 0.075(7)
F23 0.191(10) 0.177(10) 0.245(11) 0.000 0.000 -0.050(8)
F24 0.197(11) 0.188(11) 0.276(12) 0.000 0.000 -0.040(8)
P3 0.067(2) 0.051(2) 0.079(3) 0.000 0.000 -0.0287(17)
F31 0.078(5) 0.097(6) 0.139(8) 0.000 0.000 -0.025(5)
F32 0.104(6) 0.155(8) 0.116(7) 0.000 0.000 -0.082(6)
F33 0.096(6) 0.101(7) 0.165(8) 0.000 0.000 0.009(5)
F34 0.190(9) 0.122(8) 0.204(10) 0.000 0.000 -0.012(7)
F35 0.165(7) 0.210(8) 0.114(6) -0.017(6) 0.009(5) -0.070(6)
N801 0.059(6) 0.052(6) 0.066(7) 0.000 0.000 -0.008(5)
C802 0.061(7) 0.046(7) 0.039(6) 0.000 0.000 0.002(6)
C803 0.089(12) 0.082(12) 0.135(16) 0.000 0.000 -0.049(10)
O901 0.074(6) 0.071(7) 0.048(5) 0.000 0.000 0.007(5)
C902 0.067(10) 0.17(2) 0.036(7) 0.000 0.000 0.023(11)
C903 0.154(17) 0.062(10) 0.049(9) 0.000 0.000 -0.017(10)
C904 0.122(15) 0.084(12) 0.056(9) 0.000 0.000 0.033(11)
C905 0.124(15) 0.065(10) 0.071(11) 0.000 0.000 0.013(10)

loop_
_atom_type_symbol
_atom_type_description
_atom_type_scat_dispersion_real
_atom_type_scat_dispersion_imag
_atom_type_scat_source
C C 0.0033 0.0016 'International Tables Vol C Tables 4.2.6.8 and 6.1.1.4'
H H 0.0000 0.0000 'International Tables Vol C Tables 4.2.6.8 and 6.1.1.4'
N N 0.0061 0.0033 'International Tables Vol C Tables 4.2.6.8 and 6.1.1.4'
O O 0.0106 0.0060 'International Tables Vol C Tables 4.2.6.8 and 6.1.1.4'
F F 0.0171 0.0103 'International Tables Vol C Tables 4.2.6.8 and 6.1.1.4'
P P 0.1023 0.0942 'International Tables Vol C Tables 4.2.6.8 and 6.1.1.4'
Pd Pd -0.9988 1.0072 'International Tables Vol C Tables 4.2.6.8 and 6.1.1.4'

loop_
_geom_angle_atom_site_label_1
_geom_angle_atom_site_label_2
_geom_angle_atom_site_label_3
_geom_angle
_geom_angle_site_symmetry_1
_geom_angle_site_symmetry_3
C12 Pd1 C12 92.7(4) . 6_556
C12 Pd1 C101 132.78(19) . .
C12 Pd1 C101 132.78(19) 6_556 .
C12 Pd1 C102 99.7(3) . .
C12 Pd1 C102 166.3(3) 6_556 .
C101 Pd1 C102 37.2(2) . .
C12 Pd1 C102 166.3(3) . 6_556
C12 Pd1 C102 99.7(3) 6_556 6_556
C101 Pd1 C102 37.2(2) . 6_556
C102 Pd1 C102 67.3(4) . 6_556
C22 Pd2 C22 91.2(4) . 6_556
C22 Pd2 C201 133.22(19) . .
C22 Pd2 C201 133.22(19) 6_556 .
C22 Pd2 C202 100.3(3) . .
C22 Pd2 C202 167.7(3) 6_556 .
C201 Pd2 C202 37.5(2) . .
C22 Pd2 C202 167.7(3) . 6_556
C22 Pd2 C202 100.3(3) 6_556 6_556
C201 Pd2 C202 37.5(2) . 6_556
C202 Pd2 C202 67.9(4) . 6_556
C32 Pd3 C32 95.5(4) . 6_556
C32 Pd3 C301 131.79(19) . .
C32 Pd3 C301 131.79(19) 6_556 .
C32 Pd3 C302 97.8(3) . .
C32 Pd3 C302 164.9(3) 6_556 .
C301 Pd3 C302 37.3(3) . .
C32 Pd3 C302 164.9(3) . 6_556
C32 Pd3 C302 97.8(3) 6_556 6_556
C301 Pd3 C302 37.3(3) . 6_556
C302 Pd3 C302 68.2(4) . 6_556
C102 C101 C102 122.1(12) . 6_556
C102 C101 Pd1 72.8(5) . .
C102 C101 Pd1 72.8(5) 6_556 .
C102 C101 H101 118.9 . .
C102 C101 H101 118.9 6_556 .
Pd1 C101 H101 127.7 . .
C101 C102 Pd1 70.0(5) . .
C101 C102 H10A 120.0 . .
Pd1 C102 H10A 73.4 . .
C101 C102 H10B 120.0 . .
Pd1 C102 H10B 128.8 . .
H10A C102 H10B 120.0 . .
C202 C201 C202 122.4(11) . 6_556
C202 C201 Pd2 72.6(5) . .
C202 C201 Pd2 72.6(5) 6_556 .
C202 C201 H201 118.8 . .
C202 C201 H201 118.8 6_556 .
Pd2 C201 H201 128.3 . .
C201 C202 Pd2 69.9(5) . .
C201 C202 H20A 120.0 . .
Pd2 C202 H20A 73.1 . .
C201 C202 H20B 120.0 . .
Pd2 C202 H20B 129.4 . .
H20A C202 H20B 120.0 . .
C302 C301 C302 123.7(13) . 6_556
C302 C301 Pd3 72.3(6) . .
C302 C301 Pd3 72.3(6) 6_556 .
C302 C301 H301 118.1 . .
C302 C301 H301 118.1 6_556 .
Pd3 C301 H301 130.2 . .
C301 C302 Pd3 70.4(6) . .
C301 C302 H30A 120.0 . .
Pd3 C302 H30A 71.3 . .
C301 C302 H30B 120.0 . .
Pd3 C302 H30B 130.9 . .
H30A C302 H30B 120.0 . .
C6 C1 C2 120.8(6) . .
C6 C1 N11 119.1(5) . .
C2 C1 N11 119.6(5) . .
C3 C2 C1 119.4(6) . .
C3 C2 H2 120.3 . .
C1 C2 H2 120.3 . .
C2 C3 C4 120.4(6) . .
C2 C3 N21 120.5(5) . .
C4 C3 N21 118.7(6) . .
C5 C4 C3 119.5(6) . .
C5 C4 H4 120.3 . .
C3 C4 H4 120.3 . .
C4 C5 C6 121.1(6) . .
C4 C5 N31 117.7(6) . .
C6 C5 N31 120.9(6) . .
C5 C6 C1 118.8(6) . .
C5 C6 H6 120.6 . .
C1 C6 H6 120.6 . .
C12 N11 C15 110.6(5) . .
C12 N11 C1 125.4(5) . .
C15 N11 C1 123.6(6) . .
N13 C12 N11 104.4(5) . .
N13 C12 Pd1 126.3(5) . .
N11 C12 Pd1 128.8(5) . .
C12 N13 C14 111.8(5) . .
C12 N13 C16 124.9(6) . .
C14 N13 C16 123.2(6) . .
C15 C14 N13 106.7(6) . .
C15 C14 H14 126.7 . .
N13 C14 H14 126.7 . .
C14 C15 N11 106.5(6) . .
C14 C15 H15 126.8 . .
N11 C15 H15 126.8 . .
N13 C16 C17 112.1(7) . .
N13 C16 H16A 109.2 . .
C17 C16 H16A 109.2 . .
N13 C16 H16B 109.2 . .
C17 C16 H16B 109.2 . .
H16A C16 H16B 107.9 . .
C16 C17 H17A 109.5 . .
C16 C17 H17B 109.5 . .
H17A C17 H17B 109.5 . .
C16 C17 H17C 109.5 . .
H17A C17 H17C 109.5 . .
H17B C17 H17C 109.5 . .
C22 N21 C25 110.6(5) . .
C22 N21 C3 125.2(5) . .
C25 N21 C3 123.1(5) . .
N23 C22 N21 104.3(6) . .
N23 C22 Pd2 126.8(5) . .
N21 C22 Pd2 128.7(5) . .
C22 N23 C24 110.9(6) . .
C22 N23 C26 124.5(6) . .
C24 N23 C26 124.3(6) . .
C25 C24 N23 107.8(6) . .
C25 C24 H24 126.1 . .
N23 C24 H24 126.1 . .
C24 C25 N21 106.3(6) . .
C24 C25 H25 126.8 . .
N21 C25 H25 126.8 . .
N23 C26 C27 111.3(6) . .
N23 C26 H26A 109.4 . .
C27 C26 H26A 109.4 . .
N23 C26 H26B 109.4 . .
C27 C26 H26B 109.4 . .
H26A C26 H26B 108.0 . .
C26 C27 H27A 109.5 . .
C26 C27 H27B 109.5 . .
H27A C27 H27B 109.5 . .
C26 C27 H27C 109.5 . .
H27A C27 H27C 109.5 . .
H27B C27 H27C 109.5 . .
C32 N31 C35 111.1(5) . .
C32 N31 C5 127.2(5) . .
C35 N31 C5 121.3(5) . .
N33 C32 N31 103.7(6) . .
N33 C32 Pd3 127.3(5) . .
N31 C32 Pd3 128.8(5) . .
C32 N33 C34 111.9(6) . .
C32 N33 C36 123.7(6) . .
C34 N33 C36 124.3(6) . .
C35 C34 N33 108.2(6) . .
C35 C34 H34 125.9 . .
N33 C34 H34 125.9 . .
C34 C35 N31 105.0(6) . .
C34 C35 H35 127.5 . .
N31 C35 H35 127.5 . .
N33 C36 C37 111.2(7) . .
N33 C36 H36A 109.4 . .
C37 C36 H36A 109.4 . .
N33 C36 H36B 109.4 . .
C37 C36 H36B 109.4 . .
H36A C36 H36B 108.0 . .
C36 C37 H37A 109.5 . .
C36 C37 H37B 109.5 . .
H37A C37 H37B 109.5 . .
C36 C37 H37C 109.5 . .
H37A C37 H37C 109.5 . .
H37B C37 H37C 109.5 . .
F14 P1 F14 92.8(11) . 6
F14 P1 F12 93.0(7) . .
F14 P1 F12 93.0(7) 6 .
F14 P1 F11 89.5(7) . .
F14 P1 F11 89.5(7) 6 .
F12 P1 F11 176.4(9) . .
F14 P1 F13 170.1(7) . 6
F14 P1 F13 95.8(7) 6 6
F12 P1 F13 91.4(6) . 6
F11 P1 F13 85.8(7) . 6
F14 P1 F13 95.8(7) . .
F14 P1 F13 170.1(7) 6 .
F12 P1 F13 91.4(6) . .
F11 P1 F13 85.8(7) . .
F13 P1 F13 75.3(8) 6 .
F22 P2 F22 91.4(10) . 6
F22 P2 F23 94.1(7) . .
F22 P2 F23 94.1(7) 6 .
F22 P2 F24 92.2(7) . .
F22 P2 F24 92.2(7) 6 .
F23 P2 F24 171.0(12) . .
F22 P2 F21 94.3(6) . .
F22 P2 F21 174.2(6) 6 .
F23 P2 F21 87.0(7) . .
F24 P2 F21 86.2(7) . .
F22 P2 F21 174.2(6) . 6
F22 P2 F21 94.3(6) 6 6
F23 P2 F21 87.0(7) . 6
F24 P2 F21 86.2(7) . 6
F21 P2 F21 80.0(7) . 6
F33 P3 F35 91.8(5) . .
F33 P3 F35 91.8(5) . 6_556
F35 P3 F35 175.8(9) . 6_556
F33 P3 F31 88.4(6) . .
F35 P3 F31 91.1(4) . .
F35 P3 F31 91.1(4) 6_556 .
F33 P3 F34 176.6(8) . .
F35 P3 F34 88.3(5) . .
F35 P3 F34 88.3(5) 6_556 .
F31 P3 F34 88.2(7) . .
F33 P3 F32 91.2(7) . .
F35 P3 F32 88.9(4) . .
F35 P3 F32 88.9(4) 6_556 .
F31 P3 F32 179.6(7) . .
F34 P3 F32 92.2(8) . .
N801 C802 C803 179.8(15) . .
C802 C803 H80A 109.5 . .
C802 C803 H80B 109.5 . .
H80A C803 H80B 109.5 . .
C802 C803 H80C 109.5 . .
H80A C803 H80C 109.5 . .
H80B C803 H80C 109.5 . .
C904 O901 C902 114.1(14) . .
O901 C902 C903 114.8(14) . .
O901 C902 H90A 108.6 . .
C903 C902 H90A 108.6 . .
O901 C902 H90B 108.6 . .
C903 C902 H90B 108.6 . .
H90A C902 H90B 107.5 . .
C902 C903 H90C 109.5 . .
C902 C903 H90D 109.5 . .
H90C C903 H90D 109.5 . .
C902 C903 H90E 109.5 . .
H90C C903 H90E 109.5 . .
H90D C903 H90E 109.5 . .
O901 C904 C905 106.7(14) . .
O901 C904 H90F 110.4 . .
C905 C904 H90F 110.4 . .
O901 C904 H90G 110.4 . .
C905 C904 H90G 110.4 . .
H90F C904 H90G 108.6 . .
C904 C905 H90H 109.5 . .
C904 C905 H90I 109.5 . .
H90H C905 H90I 109.5 . .
C904 C905 H90J 109.5 . .
H90H C905 H90J 109.5 . .
H90I C905 H90J 109.5 . .

loop_
_geom_bond_atom_site_label_1
_geom_bond_atom_site_label_2
_geom_bond_distance
_geom_bond_site_symmetry_2
Pd1 C12 2.068(6) .
Pd1 C12 2.068(6) 6_556
Pd1 C101 2.162(11) .
Pd1 C102 2.198(7) .
Pd1 C102 2.198(7) 6_556
Pd2 C22 2.057(7) .
Pd2 C22 2.057(7) 6_556
Pd2 C201 2.160(10) .
Pd2 C202 2.196(7) .
Pd2 C202 2.196(7) 6_556
Pd3 C32 2.060(7) .
Pd3 C32 2.060(7) 6_556
Pd3 C301 2.163(13) .
Pd3 C302 2.186(8) .
Pd3 C302 2.186(8) 6_556
C101 C102 1.392(10) .
C101 C102 1.392(10) 6_556
C101 H101 0.9500 .
C102 H10A 0.9500 .
C102 H10B 0.9500 .
C201 C202 1.400(10) .
C201 C202 1.400(10) 6_556
C201 H201 0.9500 .
C202 H20A 0.9500 .
C202 H20B 0.9500 .
C301 C302 1.390(10) .
C301 C302 1.390(10) 6_556
C301 H301 0.9500 .
C302 H30A 0.9500 .
C302 H30B 0.9500 .
C1 C6 1.400(8) .
C1 C2 1.404(9) .
C1 N11 1.438(8) .
C2 C3 1.385(9) .
C2 H2 0.9500 .
C3 C4 1.406(9) .
C3 N21 1.440(8) .
C4 C5 1.390(9) .
C4 H4 0.9500 .
C5 C6 1.392(9) .
C5 N31 1.440(8) .
C6 H6 0.9500 .
N11 C12 1.375(8) .
N11 C15 1.398(9) .
C12 N13 1.355(8) .
N13 C14 1.386(9) .
N13 C16 1.474(8) .
C14 C15 1.363(10) .
C14 H14 0.9500 .
C15 H15 0.9500 .
C16 C17 1.499(12) .
C16 H16A 0.9900 .
C16 H16B 0.9900 .
C17 H17A 0.9800 .
C17 H17B 0.9800 .
C17 H17C 0.9800 .
N21 C22 1.381(8) .
N21 C25 1.402(8) .
C22 N23 1.362(8) .
N23 C24 1.390(9) .
N23 C26 1.479(9) .
C24 C25 1.346(10) .
C24 H24 0.9500 .
C25 H25 0.9500 .
C26 C27 1.519(10) .
C26 H26A 0.9900 .
C26 H26B 0.9900 .
C27 H27A 0.9800 .
C27 H27B 0.9800 .
C27 H27C 0.9800 .
N31 C32 1.377(8) .
N31 C35 1.407(8) .
C32 N33 1.359(8) .
N33 C34 1.364(9) .
N33 C36 1.486(8) .
C34 C35 1.358(9) .
C34 H34 0.9500 .
C35 H35 0.9500 .
C36 C37 1.501(12) .
C36 H36A 0.9900 .
C36 H36B 0.9900 .
C37 H37A 0.9800 .
C37 H37B 0.9800 .
C37 H37C 0.9800 .
P1 F14 1.460(10) .
P1 F14 1.460(10) 6
P1 F12 1.485(15) .
P1 F11 1.539(18) .
P1 F13 1.628(10) 6
P1 F13 1.628(10) .
P2 F22 1.460(8) .
P2 F22 1.460(8) 6
P2 F23 1.478(17) .
P2 F24 1.504(18) .
P2 F21 1.651(9) .
P2 F21 1.651(9) 6
P3 F33 1.538(12) .
P3 F35 1.541(10) .
P3 F35 1.541(10) 6_556
P3 F31 1.577(9) .
P3 F34 1.579(16) .
P3 F32 1.581(9) .
N801 C802 1.092(15) .
C802 C803 1.426(19) .
C803 H80A 0.9800 .
C803 H80B 0.9800 .
C803 H80C 0.9800 .
O901 C904 1.361(18) .
O901 C902 1.407(19) .
C902 C903 1.45(2) .
C902 H90A 0.9900 .
C902 H90B 0.9900 .
C903 H90C 0.9800 .
C903 H90D 0.9800 .
C903 H90E 0.9800 .
C904 C905 1.57(2) .
C904 H90F 0.9900 .
C904 H90G 0.9900 .
C905 H90H 0.9800 .
C905 H90I 0.9800 .
C905 H90J 0.9800 .

loop_
_geom_torsion_atom_site_label_1
_geom_torsion_atom_site_label_2
_geom_torsion_atom_site_label_3
_geom_torsion_atom_site_label_4
_geom_torsion
_geom_torsion_site_symmetry_1
_geom_torsion_site_symmetry_4
C12 Pd1 C101 C102 33.2(8) . .
C12 Pd1 C101 C102 -165.9(4) 6_556 .
C102 Pd1 C101 C102 -132.8(11) 6_556 .
C12 Pd1 C101 C102 165.9(4) . 6_556
C12 Pd1 C101 C102 -33.2(8) 6_556 6_556
C102 Pd1 C101 C102 132.8(11) . 6_556
C102 C101 C102 Pd1 -55.9(9) 6_556 .
C12 Pd1 C102 C101 -156.0(6) . .
C12 Pd1 C102 C101 48.8(14) 6_556 .
C102 Pd1 C102 C101 28.8(7) 6_556 .
C22 Pd2 C201 C202 34.6(8) . .
C22 Pd2 C201 C202 -167.9(4) 6_556 .
C202 Pd2 C201 C202 -133.3(11) 6_556 .
C22 Pd2 C201 C202 167.9(4) . 6_556
C22 Pd2 C201 C202 -34.6(8) 6_556 6_556
C202 Pd2 C201 C202 133.3(11) . 6_556
C202 C201 C202 Pd2 -55.3(9) 6_556 .
C22 Pd2 C202 C201 -155.1(6) . .
C22 Pd2 C202 C201 45.9(15) 6_556 .
C202 Pd2 C202 C201 28.6(7) 6_556 .
C32 Pd3 C301 C302 29.0(9) . .
C32 Pd3 C301 C302 -164.6(5) 6_556 .
C302 Pd3 C301 C302 -135.6(12) 6_556 .
C32 Pd3 C301 C302 164.6(5) . 6_556
C32 Pd3 C301 C302 -29.0(9) 6_556 6_556
C302 Pd3 C301 C302 135.6(12) . 6_556
C302 C301 C302 Pd3 -53.3(11) 6_556 .
C32 Pd3 C302 C301 -158.6(7) . .
C32 Pd3 C302 C301 49.6(14) 6_556 .
C302 Pd3 C302 C301 27.2(7) 6_556 .
C6 C1 C2 C3 0.5(10) . .
N11 C1 C2 C3 -172.2(6) . .
C1 C2 C3 C4 0.3(10) . .
C1 C2 C3 N21 172.3(6) . .
C2 C3 C4 C5 0.2(10) . .
N21 C3 C4 C5 -172.0(6) . .
C3 C4 C5 C6 -1.5(10) . .
C3 C4 C5 N31 171.6(6) . .
C4 C5 C6 C1 2.3(10) . .
N31 C5 C6 C1 -170.6(6) . .
C2 C1 C6 C5 -1.7(10) . .
N11 C1 C6 C5 170.9(6) . .
C6 C1 N11 C12 149.7(6) . .
C2 C1 N11 C12 -37.5(9) . .
C6 C1 N11 C15 -38.3(9) . .
C2 C1 N11 C15 134.5(7) . .
C15 N11 C12 N13 -0.7(8) . .
C1 N11 C12 N13 172.2(6) . .
C15 N11 C12 Pd1 172.5(5) . .
C1 N11 C12 Pd1 -14.6(9) . .
C12 Pd1 C12 N13 88.8(6) 6_556 .
C101 Pd1 C12 N13 -105.1(7) . .
C102 Pd1 C12 N13 -85.5(6) . .
C102 Pd1 C12 N13 -66.8(14) 6_556 .
C12 Pd1 C12 N11 -83.0(6) 6_556 .
C101 Pd1 C12 N11 83.1(8) . .
C102 Pd1 C12 N11 102.7(6) . .
C102 Pd1 C12 N11 121.5(12) 6_556 .
N11 C12 N13 C14 -0.4(8) . .
Pd1 C12 N13 C14 -173.8(5) . .
N11 C12 N13 C16 -176.9(6) . .
Pd1 C12 N13 C16 9.7(10) . .
C12 N13 C14 C15 1.3(9) . .
C16 N13 C14 C15 177.9(7) . .
N13 C14 C15 N11 -1.7(9) . .
C12 N11 C15 C14 1.5(9) . .
C1 N11 C15 C14 -171.5(6) . .
C12 N13 C16 C17 117.7(9) . .
C14 N13 C16 C17 -58.4(10) . .
C2 C3 N21 C22 151.9(6) . .
C4 C3 N21 C22 -36.0(9) . .
C2 C3 N21 C25 -41.3(9) . .
C4 C3 N21 C25 130.8(7) . .
C25 N21 C22 N23 -0.3(7) . .
C3 N21 C22 N23 168.0(6) . .
C25 N21 C22 Pd2 174.3(5) . .
C3 N21 C22 Pd2 -17.4(9) . .
C22 Pd2 C22 N23 91.6(6) 6_556 .
C201 Pd2 C22 N23 -104.5(7) . .
C202 Pd2 C22 N23 -84.0(6) . .
C202 Pd2 C22 N23 -67.7(15) 6_556 .
C22 Pd2 C22 N21 -81.8(6) 6_556 .
C201 Pd2 C22 N21 82.0(8) . .
C202 Pd2 C22 N21 102.6(6) . .
C202 Pd2 C22 N21 118.9(13) 6_556 .
N21 C22 N23 C24 0.3(8) . .
Pd2 C22 N23 C24 -174.5(5) . .
N21 C22 N23 C26 -173.7(6) . .
Pd2 C22 N23 C26 11.6(10) . .
C22 N23 C24 C25 -0.2(9) . .
C26 N23 C24 C25 173.8(7) . .
N23 C24 C25 N21 0.0(9) . .
C22 N21 C25 C24 0.2(8) . .
C3 N21 C25 C24 -168.4(6) . .
C22 N23 C26 C27 101.5(8) . .
C24 N23 C26 C27 -71.7(9) . .
C4 C5 N31 C32 143.4(7) . .
C6 C5 N31 C32 -43.5(10) . .
C4 C5 N31 C35 -44.6(9) . .
C6 C5 N31 C35 128.5(7) . .
C35 N31 C32 N33 1.5(7) . .
C5 N31 C32 N33 174.1(6) . .
C35 N31 C32 Pd3 177.8(5) . .
C5 N31 C32 Pd3 -9.6(10) . .
C32 Pd3 C32 N33 91.0(6) 6_556 .
C301 Pd3 C32 N33 -99.2(8) . .
C302 Pd3 C32 N33 -82.0(6) . .
C302 Pd3 C32 N33 -61.0(14) 6_556 .
C32 Pd3 C32 N31 -84.5(6) 6_556 .
C301 Pd3 C32 N31 85.3(8) . .
C302 Pd3 C32 N31 102.5(6) . .
C302 Pd3 C32 N31 123.5(11) 6_556 .
N31 C32 N33 C34 -0.3(8) . .
Pd3 C32 N33 C34 -176.7(5) . .
N31 C32 N33 C36 -175.7(6) . .
Pd3 C32 N33 C36 7.9(10) . .
C32 N33 C34 C35 -1.0(8) . .
C36 N33 C34 C35 174.4(7) . .
N33 C34 C35 N31 1.8(8) . .
C32 N31 C35 C34 -2.1(8) . .
C5 N31 C35 C34 -175.2(6) . .
C32 N33 C36 C37 113.8(8) . .
C34 N33 C36 C37 -61.0(10) . .
C904 O901 C902 C903 180.0 . .
C902 O901 C904 C905 180.0 . .
